data_4084079
loop_
_publ_author_name
'Marchetti, Fabio'
'Zacchini, Stefano'
'Zanotti, Valerio'

_publ_section_title
;
 Coupling of Isocyanide and \m-Aminocarbyne Ligands in Diiron Complexes
 Promoted by Hydride Addition
;
_journal_issue 15
_journal_name_full Organometallics
_journal_page_first 3990
_journal_paper_doi 10.1021/om500502h
_journal_volume 33
_journal_year 2014
_chemical_formula_sum 'C32 H31 F3 Fe2 N2 O5 S'
_chemical_formula_weight 724.35
_chemical_name_systematic
; 
 ? 
;
_space_group_IT_number 14
_symmetry_cell_setting monoclinic
_symmetry_space_group_name_Hall '-P 2ybc'
_symmetry_space_group_name_H-M 'P 1 21/c 1'
_atom_sites_solution_hydrogens geom
_atom_sites_solution_primary direct
_atom_sites_solution_secondary difmap
_audit_creation_method SHELXL-97
_cell_angle_alpha 90.00
_cell_angle_beta 93.88(3)
_cell_angle_gamma 90.00
_cell_formula_units_Z 4
_cell_length_a 9.1734(18)
_cell_length_b 12.465(3)
_cell_length_c 27.229(5)
_cell_measurement_reflns_used 1935
_cell_measurement_temperature 293(2)
_cell_measurement_theta_max 19.990
_cell_measurement_theta_min 2.216
_cell_volume 3106.4(11)
_computing_cell_refinement 'APEX2 (Bruker AXS, 2006)'
_computing_data_collection 'APEX2 (Bruker AXS, 2006)'
_computing_data_reduction 'SAINT (Bruker AXS, 2004)'
_computing_molecular_graphics 'ORTEPII (Johnson, 1996)'
_computing_publication_material 'XCIF (Bruker AXS, 2001)'
_computing_structure_refinement 'SHELXL-97 (Sheldrick, 1997)'
_computing_structure_solution 'SHELXS-97 (Sheldrick, 1990)'
_diffrn_ambient_temperature 293(2)
_diffrn_measured_fraction_theta_full 1.000
_diffrn_measured_fraction_theta_max 1.000
_diffrn_measurement_device_type 'CCD area detector'
_diffrn_measurement_method 'phi and omega scans'
_diffrn_radiation_monochromator graphite
_diffrn_radiation_source 'fine-focus sealed tube'
_diffrn_radiation_type MoK\a
_diffrn_radiation_wavelength 0.71073
_diffrn_reflns_av_R_equivalents 0.1519
_diffrn_reflns_av_unetI/netI 0.1143
_diffrn_reflns_limit_h_max 8
_diffrn_reflns_limit_h_min -9
_diffrn_reflns_limit_k_max 13
_diffrn_reflns_limit_k_min -13
_diffrn_reflns_limit_l_max 29
_diffrn_reflns_limit_l_min -29
_diffrn_reflns_number 19581
_diffrn_reflns_theta_full 22.72
_diffrn_reflns_theta_max 22.72
_diffrn_reflns_theta_min 1.50
_exptl_absorpt_coefficient_mu 1.063
_exptl_absorpt_correction_T_max 0.8920
_exptl_absorpt_correction_T_min 0.8317
_exptl_absorpt_correction_type empirical
_exptl_absorpt_process_details
; 
 Data were corrected for Lorentz polarization and absorption
 effects (empirical absorption correction SADABS).
 R(int) =  0.1046 (selected reflections only, before parameter refinement)
 R(int) =  0.0854 (selected reflections only, after parameter refinement)
;
_exptl_crystal_colour orange
_exptl_crystal_density_diffrn 1.549
_exptl_crystal_density_method 'not measured'
_exptl_crystal_description plate
_exptl_crystal_F_000 1488
_exptl_crystal_size_max 0.18
_exptl_crystal_size_mid 0.13
_exptl_crystal_size_min 0.11
_refine_diff_density_max 0.811
_refine_diff_density_min -0.643
_refine_diff_density_rms 0.096
_refine_ls_extinction_method none
_refine_ls_goodness_of_fit_ref 0.944
_refine_ls_hydrogen_treatment constr
_refine_ls_matrix_type full
_refine_ls_number_parameters 411
_refine_ls_number_reflns 4168
_refine_ls_number_restraints 7
_refine_ls_restrained_S_all 0.963
_refine_ls_R_factor_all 0.1124
_refine_ls_R_factor_gt 0.0659
_refine_ls_shift/su_max 0.000
_refine_ls_shift/su_mean 0.000
_refine_ls_structure_factor_coef Fsqd
_refine_ls_weighting_details 'calc w=1/[\s^2^(Fo^2^)+(0.0941P)^2^+0.0000P] where P=(Fo^2^+2Fc^2^)/3'
_refine_ls_weighting_scheme calc
_refine_ls_wR_factor_gt 0.1618
_refine_ls_wR_factor_ref 0.1812
_reflns_number_gt 2462
_reflns_number_total 4168
_reflns_threshold_expression >2sigma(I)
_cod_data_source_file om500502h_si_002.cif
_cod_data_source_block z28p21c
_cod_depositor_comments
;
The following automatic conversions were performed:

'_symmetry_cell_setting' value 'Monoclinic' changed to 'monoclinic'
according to
/usr/data/users/saulius/crontab/automatic-downloads/rss-feeds/ACS/lib/dictionaries/cif_core.dic
dictionary named 'cif_core.dic' version 2.4.2 from 2011-04-26.

Automatic conversion script
Id: cif_fix_values 2281 2013-09-26 08:29:07Z andrius 

 Adding full bibliography for 4084078--4084079.cif.
;
_cod_original_sg_symbol_H-M P2(1)/c
_cod_database_code 4084079

loop_
_symmetry_equiv_pos_as_xyz
'x, y, z'
'-x, y+1/2, -z+1/2'
'-x, -y, -z'
'x, -y-1/2, z-1/2'

loop_
_atom_site_label
_atom_site_type_symbol
_atom_site_fract_x
_atom_site_fract_y
_atom_site_fract_z
_atom_site_U_iso_or_equiv
_atom_site_adp_type
_atom_site_occupancy
_atom_site_symmetry_multiplicity
_atom_site_calc_flag
_atom_site_refinement_flags
Fe1 Fe 0.54972(11) 0.71333(9) 0.16187(4) 0.0310(3) Uani 1 1 d .
Fe2 Fe 0.59064(12) 0.72893(9) 0.07134(4) 0.0363(4) Uani 1 1 d .
C1 C 0.4636(12) 0.7493(9) 0.2281(3) 0.065(3) Uani 1 1 d .
H1 H 0.3823 0.7141 0.2389 0.078 Uiso 1 1 calc R
C2 C 0.4620(10) 0.8447(8) 0.2002(4) 0.058(3) Uani 1 1 d .
H2 H 0.3803 0.8852 0.1901 0.070 Uiso 1 1 calc R
C3 C 0.6072(11) 0.8666(7) 0.1907(3) 0.055(3) Uani 1 1 d .
H3 H 0.6386 0.9227 0.1715 0.066 Uiso 1 1 calc R
C4 C 0.6950(11) 0.7915(8) 0.2144(3) 0.061(3) Uani 1 1 d .
H4 H 0.7965 0.7914 0.2152 0.073 Uiso 1 1 calc R
C5 C 0.6126(12) 0.7162(8) 0.2368(3) 0.055(3) Uani 1 1 d .
H5 H 0.6467 0.6559 0.2541 0.065 Uiso 1 1 calc R
C6 C 0.5943(19) 0.8907(9) 0.0501(6) 0.094(5) Uani 1 1 d .
H6 H 0.5429 0.9451 0.0647 0.112 Uiso 1 1 calc R
C7 C 0.5433(13) 0.8296(13) 0.0108(5) 0.087(4) Uani 1 1 d .
H7 H 0.4516 0.8339 -0.0059 0.105 Uiso 1 1 calc R
C8 C 0.6555(16) 0.7604(10) 0.0009(4) 0.083(4) Uani 1 1 d .
H8 H 0.6513 0.7091 -0.0239 0.100 Uiso 1 1 calc R
C9 C 0.7732(12) 0.7790(12) 0.0332(5) 0.088(4) Uani 1 1 d .
H9 H 0.8631 0.7444 0.0339 0.106 Uiso 1 1 calc R
C10 C 0.7338(17) 0.8583(13) 0.0644(4) 0.088(4) Uani 1 1 d .
H10 H 0.7917 0.8857 0.0909 0.105 Uiso 1 1 calc R
C11 C 0.5683(9) 0.5926(8) 0.0568(3) 0.044(2) Uani 1 1 d .
O11 O 0.5634(8) 0.5031(6) 0.0488(2) 0.071(2) Uani 1 1 d .
C12 C 0.7172(9) 0.6783(6) 0.1285(3) 0.039(2) Uani 1 1 d .
O12 O 0.8343(6) 0.6434(5) 0.1329(2) 0.0574(17) Uani 1 1 d .
C13 C 0.4205(8) 0.7298(6) 0.1065(3) 0.0291(18) Uani 1 1 d .
N1 N 0.2797(7) 0.7352(5) 0.0968(2) 0.0352(16) Uani 1 1 d .
C14 C 0.1751(9) 0.7236(8) 0.1359(3) 0.054(2) Uani 1 1 d .
H14A H 0.0840 0.6960 0.1217 0.081 Uiso 1 1 calc R
H14B H 0.1591 0.7924 0.1505 0.081 Uiso 1 1 calc R
H14C H 0.2146 0.6750 0.1607 0.081 Uiso 1 1 calc R
C15 C 0.2139(8) 0.7543(7) 0.0477(3) 0.039(2) Uani 1 1 d .
C16 C 0.1767(9) 0.6652(8) 0.0186(3) 0.048(2) Uani 1 1 d .
C17 C 0.1163(10) 0.6844(9) -0.0291(3) 0.066(3) Uani 1 1 d .
H17 H 0.0908 0.6269 -0.0497 0.079 Uiso 1 1 calc R
C18 C 0.0945(10) 0.7868(10) -0.0455(4) 0.067(3) Uani 1 1 d .
H18 H 0.0574 0.7985 -0.0777 0.081 Uiso 1 1 calc R
C19 C 0.1269(9) 0.8738(8) -0.0149(4) 0.056(3) Uani 1 1 d .
H19 H 0.1078 0.9430 -0.0265 0.068 Uiso 1 1 calc R
C20 C 0.1868(8) 0.8594(7) 0.0323(3) 0.044(2) Uani 1 1 d .
C21 C 0.1906(11) 0.5517(7) 0.0380(4) 0.065(3) Uani 1 1 d .
H21A H 0.1909 0.5025 0.0109 0.098 Uiso 1 1 calc R
H21B H 0.1095 0.5359 0.0574 0.098 Uiso 1 1 calc R
H21C H 0.2802 0.5447 0.0581 0.098 Uiso 1 1 calc R
C22 C 0.2149(10) 0.9537(7) 0.0657(4) 0.065(3) Uani 1 1 d .
H22A H 0.2842 0.9341 0.0921 0.097 Uiso 1 1 calc R
H22B H 0.1251 0.9756 0.0789 0.097 Uiso 1 1 calc R
H22C H 0.2533 1.0120 0.0475 0.097 Uiso 1 1 calc R
C23 C 0.5062(8) 0.5716(7) 0.1631(3) 0.0330(19) Uani 1 1 d .
N2 N 0.4817(8) 0.4801(6) 0.1613(2) 0.0472(19) Uani 1 1 d .
C24 C 0.4823(10) 0.3672(6) 0.1524(3) 0.042(2) Uani 1 1 d .
C25 C 0.3483(10) 0.3137(7) 0.1444(3) 0.049(2) Uani 1 1 d .
C26 C 0.3506(11) 0.2071(7) 0.1342(3) 0.055(3) Uani 1 1 d .
H26 H 0.2631 0.1706 0.1275 0.066 Uiso 1 1 calc R
C27 C 0.4822(13) 0.1517(8) 0.1336(4) 0.069(3) Uani 1 1 d .
H27 H 0.4817 0.0782 0.1279 0.082 Uiso 1 1 calc R
C28 C 0.6119(12) 0.2047(8) 0.1414(3) 0.061(3) Uani 1 1 d .
H28 H 0.6988 0.1667 0.1401 0.073 Uiso 1 1 calc R
C29 C 0.6168(10) 0.3132(8) 0.1513(3) 0.052(2) Uani 1 1 d .
C30 C 0.2080(10) 0.3728(8) 0.1482(4) 0.070(3) Uani 1 1 d .
H30A H 0.2267 0.4391 0.1654 0.105 Uiso 1 1 calc R
H30B H 0.1423 0.3298 0.1658 0.105 Uiso 1 1 calc R
H30C H 0.1650 0.3876 0.1158 0.105 Uiso 1 1 calc R
C31 C 0.7578(10) 0.3755(9) 0.1625(4) 0.078(3) Uani 1 1 d .
H31A H 0.7541 0.4112 0.1936 0.116 Uiso 1 1 calc R
H31B H 0.7691 0.4277 0.1371 0.116 Uiso 1 1 calc R
H31C H 0.8391 0.3268 0.1638 0.116 Uiso 1 1 calc R
C1S C 0.0531(12) 0.5634(12) 0.2634(4) 0.090(4) Uani 1 1 d D
F10 F 0.0169(13) 0.4953(17) 0.2289(5) 0.322(13) Uani 1 1 d D
F20 F 0.1893(7) 0.5717(6) 0.2632(3) 0.113(3) Uani 1 1 d D
F30 F -0.0041(14) 0.6443(14) 0.2444(6) 0.295(12) Uani 1 1 d D
S1 S -0.0230(3) 0.5226(3) 0.31665(10) 0.0669(8) Uani 1 1 d D
O10 O -0.1754(7) 0.5113(7) 0.3070(3) 0.098(3) Uani 1 1 d D
O20 O 0.0064(12) 0.6187(12) 0.3436(4) 0.205(7) Uani 1 1 d D
O30 O 0.0609(11) 0.4466(12) 0.3353(6) 0.242(9) Uani 1 1 d D

loop_
_atom_site_aniso_label
_atom_site_aniso_U_11
_atom_site_aniso_U_22
_atom_site_aniso_U_33
_atom_site_aniso_U_23
_atom_site_aniso_U_13
_atom_site_aniso_U_12
Fe1 0.0250(7) 0.0349(7) 0.0324(6) 0.0013(5) -0.0029(5) -0.0064(5)
Fe2 0.0256(7) 0.0479(8) 0.0358(7) 0.0047(6) 0.0045(5) -0.0021(6)
C1 0.071(8) 0.088(9) 0.036(5) -0.023(5) 0.004(5) -0.029(6)
C2 0.038(6) 0.066(7) 0.069(7) -0.022(6) -0.007(5) 0.008(5)
C3 0.058(7) 0.042(6) 0.062(6) -0.004(5) -0.018(5) -0.014(5)
C4 0.052(7) 0.066(7) 0.061(6) -0.020(6) -0.018(5) -0.005(6)
C5 0.073(8) 0.059(6) 0.031(5) 0.000(4) -0.003(5) -0.009(6)
C6 0.133(14) 0.052(8) 0.105(11) 0.038(7) 0.079(10) 0.017(8)
C7 0.047(8) 0.133(12) 0.083(9) 0.066(9) 0.015(7) 0.003(8)
C8 0.089(10) 0.109(10) 0.055(7) 0.009(7) 0.034(7) -0.011(8)
C9 0.040(7) 0.138(13) 0.091(9) 0.072(9) 0.035(7) 0.015(8)
C10 0.095(11) 0.110(11) 0.058(8) 0.025(8) 0.004(8) -0.066(9)
C11 0.044(6) 0.052(6) 0.035(5) -0.002(4) 0.006(4) 0.001(5)
O11 0.093(6) 0.059(5) 0.060(4) -0.015(4) 0.008(4) 0.005(4)
C12 0.027(5) 0.039(5) 0.050(5) 0.005(4) 0.004(4) 0.002(4)
O12 0.027(4) 0.078(5) 0.067(4) 0.018(3) 0.003(3) 0.003(3)
C13 0.027(5) 0.027(4) 0.034(4) 0.006(3) 0.002(3) -0.002(4)
N1 0.023(4) 0.042(4) 0.040(4) 0.004(3) 0.000(3) -0.005(3)
C14 0.028(5) 0.080(7) 0.053(5) 0.006(5) 0.006(4) -0.001(5)
C15 0.012(4) 0.056(6) 0.048(5) 0.007(4) 0.002(4) -0.003(4)
C16 0.029(5) 0.066(7) 0.048(6) -0.004(5) -0.002(4) -0.005(5)
C17 0.056(7) 0.098(9) 0.041(6) -0.014(6) -0.006(5) -0.019(6)
C18 0.044(7) 0.104(10) 0.052(6) 0.019(7) -0.009(5) -0.012(6)
C19 0.038(6) 0.066(7) 0.065(7) 0.016(6) -0.001(5) 0.006(5)
C20 0.025(5) 0.054(6) 0.052(6) 0.013(5) 0.003(4) -0.001(4)
C21 0.064(7) 0.049(6) 0.081(7) 0.001(5) -0.008(5) -0.010(5)
C22 0.064(7) 0.054(6) 0.075(7) -0.003(5) 0.001(5) 0.013(5)
C23 0.030(5) 0.039(5) 0.030(4) 0.005(4) -0.002(4) -0.001(4)
N2 0.050(5) 0.045(5) 0.047(4) 0.003(4) 0.004(3) -0.006(4)
C24 0.051(6) 0.033(5) 0.044(5) 0.004(4) 0.003(4) -0.010(4)
C25 0.043(6) 0.052(6) 0.051(6) 0.005(4) -0.004(4) -0.011(5)
C26 0.062(7) 0.043(6) 0.059(6) -0.002(5) -0.005(5) -0.023(5)
C27 0.096(9) 0.045(6) 0.064(7) -0.012(5) -0.002(6) -0.007(7)
C28 0.080(8) 0.042(6) 0.061(6) -0.003(5) 0.011(5) 0.019(6)
C29 0.046(6) 0.064(7) 0.049(5) 0.003(5) 0.009(4) -0.001(5)
C30 0.054(7) 0.062(7) 0.095(8) 0.008(6) 0.006(6) -0.012(6)
C31 0.038(7) 0.085(8) 0.109(9) 0.017(7) -0.002(6) 0.000(6)
C1S 0.042(8) 0.158(14) 0.067(8) 0.020(8) -0.019(6) 0.007(8)
F10 0.128(10) 0.70(4) 0.137(9) -0.201(16) 0.036(7) -0.138(16)
F20 0.048(4) 0.172(8) 0.120(6) 0.049(5) 0.020(4) -0.018(4)
F30 0.175(11) 0.40(2) 0.319(18) 0.308(19) 0.118(12) 0.147(14)
S1 0.0411(17) 0.090(2) 0.0703(18) 0.0203(16) 0.0065(13) 0.0033(15)
O10 0.042(5) 0.109(7) 0.145(7) -0.007(5) 0.019(5) -0.012(4)
O20 0.151(10) 0.304(18) 0.165(11) -0.148(12) 0.039(8) -0.123(11)
O30 0.118(9) 0.311(17) 0.313(17) 0.256(15) 0.132(10) 0.142(10)

loop_
_atom_type_symbol
_atom_type_description
_atom_type_scat_dispersion_real
_atom_type_scat_dispersion_imag
_atom_type_scat_source
C C 0.0033 0.0016 'International Tables Vol C Tables 4.2.6.8 and 6.1.1.4'
H H 0.0000 0.0000 'International Tables Vol C Tables 4.2.6.8 and 6.1.1.4'
N N 0.0061 0.0033 'International Tables Vol C Tables 4.2.6.8 and 6.1.1.4'
O O 0.0106 0.0060 'International Tables Vol C Tables 4.2.6.8 and 6.1.1.4'
F F 0.0171 0.0103 'International Tables Vol C Tables 4.2.6.8 and 6.1.1.4'
S S 0.1246 0.1234 'International Tables Vol C Tables 4.2.6.8 and 6.1.1.4'
Fe Fe 0.3463 0.8444 'International Tables Vol C Tables 4.2.6.8 and 6.1.1.4'

loop_
_geom_angle_atom_site_label_1
_geom_angle_atom_site_label_2
_geom_angle_atom_site_label_3
_geom_angle
C23 Fe1 C13 89.6(3)
C23 Fe1 C12 88.3(3)
C13 Fe1 C12 97.4(3)
C23 Fe1 C1 95.6(4)
C13 Fe1 C1 115.0(4)
C12 Fe1 C1 147.3(4)
C23 Fe1 C5 92.6(4)
C13 Fe1 C5 155.4(4)
C12 Fe1 C5 107.1(4)
C1 Fe1 C5 40.4(4)
C23 Fe1 C3 157.3(3)
C13 Fe1 C3 109.2(3)
C12 Fe1 C3 101.3(4)
C1 Fe1 C3 65.3(4)
C5 Fe1 C3 64.9(4)
C23 Fe1 C4 124.3(4)
C13 Fe1 C4 146.0(4)
C12 Fe1 C4 86.4(4)
C1 Fe1 C4 64.7(4)
C5 Fe1 C4 38.1(4)
C3 Fe1 C4 37.6(3)
C23 Fe1 C2 130.5(4)
C13 Fe1 C2 94.1(3)
C12 Fe1 C2 139.6(4)
C1 Fe1 C2 39.2(4)
C5 Fe1 C2 66.1(4)
C3 Fe1 C2 38.5(3)
C4 Fe1 C2 63.8(4)
C23 Fe1 Fe2 98.0(2)
C13 Fe1 Fe2 48.0(2)
C12 Fe1 Fe2 50.9(3)
C1 Fe1 Fe2 157.8(3)
C5 Fe1 Fe2 154.8(3)
C3 Fe1 Fe2 104.0(3)
C4 Fe1 Fe2 119.6(3)
C2 Fe1 Fe2 120.4(3)
C11 Fe2 C13 91.8(3)
C11 Fe2 C12 85.5(4)
C13 Fe2 C12 93.7(3)
C11 Fe2 C8 90.7(4)
C13 Fe2 C8 139.8(5)
C12 Fe2 C8 126.5(5)
C11 Fe2 C7 112.9(6)
C13 Fe2 C7 105.1(4)
C12 Fe2 C7 152.7(4)
C8 Fe2 C7 38.7(5)
C11 Fe2 C10 142.2(6)
C13 Fe2 C10 125.9(6)
C12 Fe2 C10 88.8(4)
C8 Fe2 C10 63.4(5)
C7 Fe2 C10 64.3(5)
C11 Fe2 C6 150.8(6)
C13 Fe2 C6 99.4(4)
C12 Fe2 C6 120.2(6)
C8 Fe2 C6 63.5(5)
C7 Fe2 C6 38.1(5)
C10 Fe2 C6 38.2(5)
C11 Fe2 C9 105.0(5)
C13 Fe2 C9 162.6(5)
C12 Fe2 C9 92.2(4)
C8 Fe2 C9 37.9(4)
C7 Fe2 C9 64.4(4)
C10 Fe2 C9 37.8(5)
C6 Fe2 C9 63.6(5)
C11 Fe2 Fe1 97.0(3)
C13 Fe2 Fe1 47.3(2)
C12 Fe2 Fe1 47.7(2)
C8 Fe2 Fe1 169.5(4)
C7 Fe2 Fe1 141.0(5)
C10 Fe2 Fe1 106.4(4)
C6 Fe2 Fe1 110.4(4)
C9 Fe2 Fe1 132.4(4)
C2 C1 C5 107.9(9)
C2 C1 Fe1 72.8(5)
C5 C1 Fe1 70.4(5)
C2 C1 H1 126.0
C5 C1 H1 126.0
Fe1 C1 H1 122.4
C3 C2 C1 106.7(9)
C3 C2 Fe1 70.3(5)
C1 C2 Fe1 68.0(5)
C3 C2 H2 126.6
C1 C2 H2 126.6
Fe1 C2 H2 126.6
C4 C3 C2 108.4(9)
C4 C3 Fe1 71.4(5)
C2 C3 Fe1 71.1(5)
C4 C3 H3 125.8
C2 C3 H3 125.8
Fe1 C3 H3 123.3
C3 C4 C5 110.7(10)
C3 C4 Fe1 71.0(5)
C5 C4 Fe1 69.3(5)
C3 C4 H4 124.6
C5 C4 H4 124.6
Fe1 C4 H4 126.7
C4 C5 C1 106.1(9)
C4 C5 Fe1 72.6(5)
C1 C5 Fe1 69.2(5)
C4 C5 H5 127.0
C1 C5 H5 127.0
Fe1 C5 H5 123.0
C7 C6 C10 108.8(12)
C7 C6 Fe2 70.8(7)
C10 C6 Fe2 70.8(7)
C7 C6 H6 125.6
C10 C6 H6 125.6
Fe2 C6 H6 124.4
C6 C7 C8 106.2(11)
C6 C7 Fe2 71.1(6)
C8 C7 Fe2 70.2(6)
C6 C7 H7 126.9
C8 C7 H7 126.9
Fe2 C7 H7 123.4
C9 C8 C7 109.6(12)
C9 C8 Fe2 72.7(6)
C7 C8 Fe2 71.1(6)
C9 C8 H8 125.2
C7 C8 H8 125.2
Fe2 C8 H8 122.6
C8 C9 C10 107.0(11)
C8 C9 Fe2 69.5(6)
C10 C9 Fe2 70.0(6)
C8 C9 H9 126.5
C10 C9 H9 126.5
Fe2 C9 H9 125.6
C9 C10 C6 108.4(12)
C9 C10 Fe2 72.1(7)
C6 C10 Fe2 71.0(6)
C9 C10 H10 125.8
C6 C10 H10 125.8
Fe2 C10 H10 122.8
O11 C11 Fe2 175.2(9)
O12 C12 Fe1 144.7(7)
O12 C12 Fe2 133.8(7)
Fe1 C12 Fe2 81.5(3)
N1 C13 Fe1 137.4(6)
N1 C13 Fe2 137.9(6)
Fe1 C13 Fe2 84.7(3)
C13 N1 C15 122.7(6)
C13 N1 C14 122.0(6)
C15 N1 C14 115.3(6)
N1 C14 H14A 109.5
N1 C14 H14B 109.5
H14A C14 H14B 109.5
N1 C14 H14C 109.5
H14A C14 H14C 109.5
H14B C14 H14C 109.5
C20 C15 C16 123.2(8)
C20 C15 N1 119.2(7)
C16 C15 N1 117.7(7)
C15 C16 C17 117.3(9)
C15 C16 C21 122.4(8)
C17 C16 C21 120.2(9)
C18 C17 C16 120.4(9)
C18 C17 H17 119.8
C16 C17 H17 119.8
C17 C18 C19 120.9(9)
C17 C18 H18 119.6
C19 C18 H18 119.6
C20 C19 C18 121.0(9)
C20 C19 H19 119.5
C18 C19 H19 119.5
C19 C20 C15 117.2(9)
C19 C20 C22 120.4(9)
C15 C20 C22 122.4(8)
C16 C21 H21A 109.5
C16 C21 H21B 109.5
H21A C21 H21B 109.5
C16 C21 H21C 109.5
H21A C21 H21C 109.5
H21B C21 H21C 109.5
C20 C22 H22A 109.5
C20 C22 H22B 109.5
H22A C22 H22B 109.5
C20 C22 H22C 109.5
H22A C22 H22C 109.5
H22B C22 H22C 109.5
N2 C23 Fe1 176.2(7)
C23 N2 C24 166.0(8)
C25 C24 C29 121.9(8)
C25 C24 N2 118.8(8)
C29 C24 N2 119.2(8)
C26 C25 C24 118.2(9)
C26 C25 C30 121.5(8)
C24 C25 C30 120.3(8)
C25 C26 C27 120.9(9)
C25 C26 H26 119.6
C27 C26 H26 119.6
C28 C27 C26 120.4(9)
C28 C27 H27 119.8
C26 C27 H27 119.8
C27 C28 C29 121.4(9)
C27 C28 H28 119.3
C29 C28 H28 119.3
C28 C29 C24 117.2(9)
C28 C29 C31 123.7(9)
C24 C29 C31 119.1(9)
C25 C30 H30A 109.5
C25 C30 H30B 109.5
H30A C30 H30B 109.5
C25 C30 H30C 109.5
H30A C30 H30C 109.5
H30B C30 H30C 109.5
C29 C31 H31A 109.5
C29 C31 H31B 109.5
H31A C31 H31B 109.5
C29 C31 H31C 109.5
H31A C31 H31C 109.5
H31B C31 H31C 109.5
F30 C1S F20 109.1(12)
F30 C1S F10 98.8(14)
F20 C1S F10 105.0(11)
F30 C1S S1 114.0(10)
F20 C1S S1 119.0(7)
F10 C1S S1 108.6(11)
O30 S1 O10 123.5(8)
O30 S1 O20 109.0(10)
O10 S1 O20 109.4(6)
O30 S1 C1S 106.2(6)
O10 S1 C1S 108.9(5)
O20 S1 C1S 96.5(7)

loop_
_geom_bond_atom_site_label_1
_geom_bond_atom_site_label_2
_geom_bond_distance
Fe1 C23 1.812(9)
Fe1 C13 1.866(7)
Fe1 C12 1.888(8)
Fe1 C1 2.066(9)
Fe1 C5 2.083(8)
Fe1 C3 2.119(8)
Fe1 C4 2.124(9)
Fe1 C2 2.129(9)
Fe1 Fe2 2.5260(16)
Fe2 C11 1.754(10)
Fe2 C13 1.884(7)
Fe2 C12 1.981(8)
Fe2 C8 2.083(10)
Fe2 C7 2.094(10)
Fe2 C10 2.097(10)
Fe2 C6 2.098(10)
Fe2 C9 2.123(9)
C1 C2 1.410(13)
C1 C5 1.432(13)
C1 H1 0.9300
C2 C3 1.402(12)
C2 H2 0.9300
C3 C4 1.368(12)
C3 H3 0.9300
C4 C5 1.373(13)
C4 H4 0.9300
C5 H5 0.9300
C6 C7 1.369(17)
C6 C10 1.373(17)
C6 H6 0.9300
C7 C8 1.383(16)
C7 H7 0.9300
C8 C9 1.366(16)
C8 H8 0.9300
C9 C10 1.368(17)
C9 H9 0.9300
C10 H10 0.9300
C11 O11 1.137(9)
C12 O12 1.157(9)
C13 N1 1.303(9)
N1 C15 1.450(10)
N1 C14 1.487(10)
C14 H14A 0.9600
C14 H14B 0.9600
C14 H14C 0.9600
C15 C20 1.393(11)
C15 C16 1.393(11)
C16 C17 1.397(12)
C16 C21 1.513(12)
C17 C18 1.363(14)
C17 H17 0.9300
C18 C19 1.389(13)
C18 H18 0.9300
C19 C20 1.374(12)
C19 H19 0.9300
C20 C22 1.498(12)
C21 H21A 0.9600
C21 H21B 0.9600
C21 H21C 0.9600
C22 H22A 0.9600
C22 H22B 0.9600
C22 H22C 0.9600
C23 N2 1.162(9)
N2 C24 1.428(11)
C24 C25 1.403(11)
C24 C29 1.408(12)
C25 C26 1.358(12)
C25 C30 1.493(12)
C26 C27 1.391(13)
C26 H26 0.9300
C27 C28 1.365(13)
C27 H27 0.9300
C28 C29 1.379(13)
C28 H28 0.9300
C29 C31 1.522(12)
C30 H30A 0.9600
C30 H30B 0.9600
C30 H30C 0.9600
C31 H31A 0.9600
C31 H31B 0.9600
C31 H31C 0.9600
C1S F30 1.232(12)
C1S F20 1.254(10)
C1S F10 1.293(13)
C1S S1 1.729(10)
S1 O30 1.302(8)
S1 O10 1.412(7)
S1 O20 1.422(10)

loop_
_geom_torsion_atom_site_label_1
_geom_torsion_atom_site_label_2
_geom_torsion_atom_site_label_3
_geom_torsion_atom_site_label_4
_geom_torsion
C23 Fe1 Fe2 C11 -3.8(4)
C13 Fe1 Fe2 C11 -86.0(4)
C12 Fe1 Fe2 C11 77.3(4)
C1 Fe1 Fe2 C11 -131.3(8)
C5 Fe1 Fe2 C11 110.4(7)
C3 Fe1 Fe2 C11 170.7(4)
C4 Fe1 Fe2 C11 133.5(4)
C2 Fe1 Fe2 C11 -151.3(4)
C23 Fe1 Fe2 C13 82.1(4)
C12 Fe1 Fe2 C13 163.3(4)
C1 Fe1 Fe2 C13 -45.4(8)
C5 Fe1 Fe2 C13 -163.7(7)
C3 Fe1 Fe2 C13 -103.4(4)
C4 Fe1 Fe2 C13 -140.5(4)
C2 Fe1 Fe2 C13 -65.4(4)
C23 Fe1 Fe2 C12 -81.1(4)
C13 Fe1 Fe2 C12 -163.3(4)
C1 Fe1 Fe2 C12 151.4(8)
C5 Fe1 Fe2 C12 33.1(7)
C3 Fe1 Fe2 C12 93.3(4)
C4 Fe1 Fe2 C12 56.2(5)
C2 Fe1 Fe2 C12 131.3(4)
C23 Fe1 Fe2 C8 -141(2)
C13 Fe1 Fe2 C8 137(2)
C12 Fe1 Fe2 C8 -60(2)
C1 Fe1 Fe2 C8 92(2)
C5 Fe1 Fe2 C8 -27(2)
C3 Fe1 Fe2 C8 34(2)
C4 Fe1 Fe2 C8 -4(2)
C2 Fe1 Fe2 C8 72(2)
C23 Fe1 Fe2 C7 137.1(6)
C13 Fe1 Fe2 C7 54.9(7)
C12 Fe1 Fe2 C7 -141.8(7)
C1 Fe1 Fe2 C7 9.6(10)
C5 Fe1 Fe2 C7 -108.7(9)
C3 Fe1 Fe2 C7 -48.5(7)
C4 Fe1 Fe2 C7 -85.6(7)
C2 Fe1 Fe2 C7 -10.5(7)
C23 Fe1 Fe2 C10 -153.8(6)
C13 Fe1 Fe2 C10 124.1(6)
C12 Fe1 Fe2 C10 -72.6(6)
C1 Fe1 Fe2 C10 78.7(9)
C5 Fe1 Fe2 C10 -39.6(9)
C3 Fe1 Fe2 C10 20.7(6)
C4 Fe1 Fe2 C10 -16.5(6)
C2 Fe1 Fe2 C10 58.7(6)
C23 Fe1 Fe2 C6 166.1(6)
C13 Fe1 Fe2 C6 83.9(6)
C12 Fe1 Fe2 C6 -112.8(6)
C1 Fe1 Fe2 C6 38.6(9)
C5 Fe1 Fe2 C6 -79.7(9)
C3 Fe1 Fe2 C6 -19.5(6)
C4 Fe1 Fe2 C6 -56.6(6)
C2 Fe1 Fe2 C6 18.5(6)
C23 Fe1 Fe2 C9 -121.6(6)
C13 Fe1 Fe2 C9 156.3(6)
C12 Fe1 Fe2 C9 -40.4(6)
C1 Fe1 Fe2 C9 110.9(9)
C5 Fe1 Fe2 C9 -7.4(9)
C3 Fe1 Fe2 C9 52.9(6)
C4 Fe1 Fe2 C9 15.7(6)
C2 Fe1 Fe2 C9 90.9(6)
C23 Fe1 C1 C2 -155.7(6)
C13 Fe1 C1 C2 -63.5(6)
C12 Fe1 C1 C2 108.6(8)
C5 Fe1 C1 C2 116.8(8)
C3 Fe1 C1 C2 37.1(5)
C4 Fe1 C1 C2 78.8(6)
Fe2 Fe1 C1 C2 -27.9(11)
C23 Fe1 C1 C5 87.4(6)
C13 Fe1 C1 C5 179.6(5)
C12 Fe1 C1 C5 -8.2(10)
C3 Fe1 C1 C5 -79.7(6)
C4 Fe1 C1 C5 -38.0(5)
C2 Fe1 C1 C5 -116.8(8)
Fe2 Fe1 C1 C5 -144.7(7)
C5 C1 C2 C3 2.1(10)
Fe1 C1 C2 C3 -59.9(6)
C5 C1 C2 Fe1 62.1(6)
C23 Fe1 C2 C3 150.9(5)
C13 Fe1 C2 C3 -116.1(6)
C12 Fe1 C2 C3 -9.6(9)
C1 Fe1 C2 C3 118.4(8)
C5 Fe1 C2 C3 79.1(6)
C4 Fe1 C2 C3 37.0(5)
Fe2 Fe1 C2 C3 -73.5(6)
C23 Fe1 C2 C1 32.6(7)
C13 Fe1 C2 C1 125.6(6)
C12 Fe1 C2 C1 -127.9(7)
C5 Fe1 C2 C1 -39.2(5)
C3 Fe1 C2 C1 -118.4(8)
C4 Fe1 C2 C1 -81.3(6)
Fe2 Fe1 C2 C1 168.2(5)
C1 C2 C3 C4 -3.6(10)
Fe1 C2 C3 C4 -62.1(6)
C1 C2 C3 Fe1 58.4(6)
C23 Fe1 C3 C4 45.1(12)
C13 Fe1 C3 C4 -170.6(6)
C12 Fe1 C3 C4 -68.5(7)
C1 Fe1 C3 C4 80.0(7)
C5 Fe1 C3 C4 35.3(6)
C2 Fe1 C3 C4 117.8(9)
Fe2 Fe1 C3 C4 -120.7(6)
C23 Fe1 C3 C2 -72.8(11)
C13 Fe1 C3 C2 71.6(6)
C12 Fe1 C3 C2 173.7(6)
C1 Fe1 C3 C2 -37.8(6)
C5 Fe1 C3 C2 -82.6(6)
C4 Fe1 C3 C2 -117.8(9)
Fe2 Fe1 C3 C2 121.5(5)
C2 C3 C4 C5 3.9(10)
Fe1 C3 C4 C5 -58.0(6)
C2 C3 C4 Fe1 61.9(6)
C23 Fe1 C4 C3 -160.6(6)
C13 Fe1 C4 C3 16.0(10)
C12 Fe1 C4 C3 113.9(6)
C1 Fe1 C4 C3 -81.7(7)
C5 Fe1 C4 C3 -122.0(9)
C2 Fe1 C4 C3 -37.9(6)
Fe2 Fe1 C4 C3 73.7(6)
C23 Fe1 C4 C5 -38.6(8)
C13 Fe1 C4 C5 138.0(7)
C12 Fe1 C4 C5 -124.1(7)
C1 Fe1 C4 C5 40.3(6)
C3 Fe1 C4 C5 122.0(9)
C2 Fe1 C4 C5 84.1(7)
Fe2 Fe1 C4 C5 -164.3(5)
C3 C4 C5 C1 -2.4(10)
Fe1 C4 C5 C1 -61.4(6)
C3 C4 C5 Fe1 59.0(7)
C2 C1 C5 C4 0.1(10)
Fe1 C1 C5 C4 63.7(6)
C2 C1 C5 Fe1 -63.6(6)
C23 Fe1 C5 C4 148.9(6)
C13 Fe1 C5 C4 -116.3(9)
C12 Fe1 C5 C4 59.9(7)
C1 Fe1 C5 C4 -115.5(9)
C3 Fe1 C5 C4 -34.9(6)
C2 Fe1 C5 C4 -77.4(7)
Fe2 Fe1 C5 C4 33.6(11)
C23 Fe1 C5 C1 -95.6(6)
C13 Fe1 C5 C1 -0.8(12)
C12 Fe1 C5 C1 175.4(6)
C3 Fe1 C5 C1 80.6(6)
C4 Fe1 C5 C1 115.5(9)
C2 Fe1 C5 C1 38.1(6)
Fe2 Fe1 C5 C1 149.1(6)
C11 Fe2 C6 C7 8.7(16)
C13 Fe2 C6 C7 -102.6(8)
C12 Fe2 C6 C7 157.5(8)
C8 Fe2 C6 C7 38.9(7)
C10 Fe2 C6 C7 118.9(11)
C9 Fe2 C6 C7 81.4(8)
Fe1 Fe2 C6 C7 -150.4(7)
C11 Fe2 C6 C10 -110.2(15)
C13 Fe2 C6 C10 138.6(9)
C12 Fe2 C6 C10 38.7(10)
C8 Fe2 C6 C10 -79.9(8)
C7 Fe2 C6 C10 -118.9(11)
C9 Fe2 C6 C10 -37.4(7)
Fe1 Fe2 C6 C10 90.7(8)
C10 C6 C7 C8 -0.9(12)
Fe2 C6 C7 C8 -61.9(8)
C10 C6 C7 Fe2 60.9(8)
C11 Fe2 C7 C6 -175.4(8)
C13 Fe2 C7 C6 86.0(8)
C12 Fe2 C7 C6 -46.2(17)
C8 Fe2 C7 C6 -115.9(11)
C10 Fe2 C7 C6 -37.0(7)
C9 Fe2 C7 C6 -79.1(8)
Fe1 Fe2 C7 C6 47.4(10)
C11 Fe2 C7 C8 -59.5(9)
C13 Fe2 C7 C8 -158.1(8)
C12 Fe2 C7 C8 69.7(17)
C10 Fe2 C7 C8 78.9(8)
C6 Fe2 C7 C8 115.9(11)
C9 Fe2 C7 C8 36.7(8)
Fe1 Fe2 C7 C8 163.3(6)
C6 C7 C8 C9 -0.4(13)
Fe2 C7 C8 C9 -62.9(8)
C6 C7 C8 Fe2 62.4(8)
C11 Fe2 C8 C9 -114.0(9)
C13 Fe2 C8 C9 152.4(9)
C12 Fe2 C8 C9 -29.1(11)
C7 Fe2 C8 C9 118.5(12)
C10 Fe2 C8 C9 37.3(8)
C6 Fe2 C8 C9 80.2(9)
Fe1 Fe2 C8 C9 23(3)
C11 Fe2 C8 C7 127.4(9)
C13 Fe2 C8 C7 33.8(12)
C12 Fe2 C8 C7 -147.7(9)
C10 Fe2 C8 C7 -81.3(9)
C6 Fe2 C8 C7 -38.3(8)
C9 Fe2 C8 C7 -118.5(12)
Fe1 Fe2 C8 C7 -95(3)
C7 C8 C9 C10 1.6(13)
Fe2 C8 C9 C10 -60.3(7)
C7 C8 C9 Fe2 61.9(8)
C11 Fe2 C9 C8 71.0(9)
C13 Fe2 C9 C8 -93(2)
C12 Fe2 C9 C8 156.9(9)
C7 Fe2 C9 C8 -37.5(8)
C10 Fe2 C9 C8 -117.9(11)
C6 Fe2 C9 C8 -80.1(9)
Fe1 Fe2 C9 C8 -174.4(7)
C11 Fe2 C9 C10 -171.1(8)
C13 Fe2 C9 C10 25(2)
C12 Fe2 C9 C10 -85.1(9)
C8 Fe2 C9 C10 117.9(11)
C7 Fe2 C9 C10 80.4(8)
C6 Fe2 C9 C10 37.8(8)
Fe1 Fe2 C9 C10 -56.5(9)
C8 C9 C10 C6 -2.2(13)
Fe2 C9 C10 C6 -62.1(7)
C8 C9 C10 Fe2 59.9(8)
C7 C6 C10 C9 2.0(13)
Fe2 C6 C10 C9 62.8(8)
C7 C6 C10 Fe2 -60.9(8)
C11 Fe2 C10 C9 14.1(12)
C13 Fe2 C10 C9 -171.2(7)
C12 Fe2 C10 C9 95.2(9)
C8 Fe2 C10 C9 -37.3(7)
C7 Fe2 C10 C9 -80.6(8)
C6 Fe2 C10 C9 -117.5(11)
Fe1 Fe2 C10 C9 140.1(7)
C11 Fe2 C10 C6 131.6(11)
C13 Fe2 C10 C6 -53.7(10)
C12 Fe2 C10 C6 -147.3(10)
C8 Fe2 C10 C6 80.2(8)
C7 Fe2 C10 C6 36.9(7)
C9 Fe2 C10 C6 117.5(11)
Fe1 Fe2 C10 C6 -102.4(8)
C13 Fe2 C11 O11 -125(9)
C12 Fe2 C11 O11 -31(9)
C8 Fe2 C11 O11 95(9)
C7 Fe2 C11 O11 128(9)
C10 Fe2 C11 O11 51(9)
C6 Fe2 C11 O11 122(9)
C9 Fe2 C11 O11 60(9)
Fe1 Fe2 C11 O11 -78(9)
C23 Fe1 C12 O12 -76.0(12)
C13 Fe1 C12 O12 -165.3(12)
C1 Fe1 C12 O12 21.8(16)
C5 Fe1 C12 O12 16.3(13)
C3 Fe1 C12 O12 83.3(12)
C4 Fe1 C12 O12 48.6(12)
C2 Fe1 C12 O12 89.4(13)
Fe2 Fe1 C12 O12 -177.8(14)
C23 Fe1 C12 Fe2 101.8(3)
C13 Fe1 C12 Fe2 12.4(3)
C1 Fe1 C12 Fe2 -160.4(6)
C5 Fe1 C12 Fe2 -166.0(3)
C3 Fe1 C12 Fe2 -98.9(3)
C4 Fe1 C12 Fe2 -133.6(4)
C2 Fe1 C12 Fe2 -92.9(5)
C11 Fe2 C12 O12 74.5(9)
C13 Fe2 C12 O12 166.0(9)
C8 Fe2 C12 O12 -13.0(11)
C7 Fe2 C12 O12 -59.8(16)
C10 Fe2 C12 O12 -68.1(11)
C6 Fe2 C12 O12 -90.9(10)
C9 Fe2 C12 O12 -30.4(10)
Fe1 Fe2 C12 O12 178.2(11)
C11 Fe2 C12 Fe1 -103.8(3)
C13 Fe2 C12 Fe1 -12.2(3)
C8 Fe2 C12 Fe1 168.8(4)
C7 Fe2 C12 Fe1 121.9(11)
C10 Fe2 C12 Fe1 113.7(6)
C6 Fe2 C12 Fe1 90.9(4)
C9 Fe2 C12 Fe1 151.3(5)
C23 Fe1 C13 N1 76.6(8)
C12 Fe1 C13 N1 164.8(8)
C1 Fe1 C13 N1 -19.5(9)
C5 Fe1 C13 N1 -18.9(14)
C3 Fe1 C13 N1 -90.4(9)
C4 Fe1 C13 N1 -100.7(10)
C2 Fe1 C13 N1 -54.0(9)
Fe2 Fe1 C13 N1 177.8(10)
C23 Fe1 C13 Fe2 -101.2(3)
C12 Fe1 C13 Fe2 -13.0(3)
C1 Fe1 C13 Fe2 162.7(4)
C5 Fe1 C13 Fe2 163.3(7)
C3 Fe1 C13 Fe2 91.8(4)
C4 Fe1 C13 Fe2 81.5(7)
C2 Fe1 C13 Fe2 128.1(4)
C11 Fe2 C13 N1 -79.9(8)
C12 Fe2 C13 N1 -165.5(8)
C8 Fe2 C13 N1 13.3(12)
C7 Fe2 C13 N1 34.4(10)
C10 Fe2 C13 N1 103.4(9)
C6 Fe2 C13 N1 73.0(10)
C9 Fe2 C13 N1 85.0(18)
Fe1 Fe2 C13 N1 -177.8(10)
C11 Fe2 C13 Fe1 97.9(3)
C12 Fe2 C13 Fe1 12.3(3)
C8 Fe2 C13 Fe1 -168.9(5)
C7 Fe2 C13 Fe1 -147.8(5)
C10 Fe2 C13 Fe1 -78.8(5)
C6 Fe2 C13 Fe1 -109.2(6)
C9 Fe2 C13 Fe1 -97.2(15)
Fe1 C13 N1 C15 176.8(6)
Fe2 C13 N1 C15 -6.5(12)
Fe1 C13 N1 C14 -2.4(12)
Fe2 C13 N1 C14 174.3(7)
C13 N1 C15 C20 -90.1(9)
C14 N1 C15 C20 89.1(8)
C13 N1 C15 C16 91.9(9)
C14 N1 C15 C16 -88.9(9)
C20 C15 C16 C17 3.4(12)
N1 C15 C16 C17 -178.6(7)
C20 C15 C16 C21 -172.6(8)
N1 C15 C16 C21 5.3(11)
C15 C16 C17 C18 -0.6(13)
C21 C16 C17 C18 175.6(9)
C16 C17 C18 C19 -2.3(14)
C17 C18 C19 C20 2.4(14)
C18 C19 C20 C15 0.3(13)
C18 C19 C20 C22 -177.2(8)
C16 C15 C20 C19 -3.3(12)
N1 C15 C20 C19 178.8(7)
C16 C15 C20 C22 174.2(8)
N1 C15 C20 C22 -3.7(11)
C13 Fe1 C23 N2 65(11)
C12 Fe1 C23 N2 -33(11)
C1 Fe1 C23 N2 180(100)
C5 Fe1 C23 N2 -140(11)
C3 Fe1 C23 N2 -149(11)
C4 Fe1 C23 N2 -117(11)
C2 Fe1 C23 N2 160(11)
Fe2 Fe1 C23 N2 17(11)
Fe1 C23 N2 C24 29(14)
C23 N2 C24 C25 -143(3)
C23 N2 C24 C29 36(4)
C29 C24 C25 C26 -1.4(13)
N2 C24 C25 C26 177.7(7)
C29 C24 C25 C30 177.1(8)
N2 C24 C25 C30 -3.7(12)
C24 C25 C26 C27 2.4(13)
C30 C25 C26 C27 -176.1(9)
C25 C26 C27 C28 -2.5(15)
C26 C27 C28 C29 1.6(15)
C27 C28 C29 C24 -0.6(14)
C27 C28 C29 C31 177.3(9)
C25 C24 C29 C28 0.5(13)
N2 C24 C29 C28 -178.6(7)
C25 C24 C29 C31 -177.4(8)
N2 C24 C29 C31 3.4(12)
F30 C1S S1 O30 -171.6(16)
F20 C1S S1 O30 -40.6(16)
F10 C1S S1 O30 79.4(15)
F30 C1S S1 O10 53.4(16)
F20 C1S S1 O10 -175.5(10)
F10 C1S S1 O10 -55.6(13)
F30 C1S S1 O20 -59.7(16)
F20 C1S S1 O20 71.4(13)
F10 C1S S1 O20 -168.7(12)
